data_1545725
loop_
_publ_author_name
'Wu, Bin'
'none, Melvina'
'Wu, Xiangyang'
'Yeow, Edwin'
'Yoshikai, Naohiko'

_publ_section_title
;
 Versatile Telluracycle Synthesis via Sequential Electrophilic Telluration
 of C(sp2)--Zn and C(sp2)--H Bonds
;
_journal_name_full 'Chem. Sci.'
_journal_paper_doi 10.1039/C7SC01162H
_journal_year 2017
_chemical_formula_sum 'C25 H22 O2 Te'
_chemical_formula_weight 482.02
_space_group_crystal_system monoclinic
_space_group_IT_number 14
_space_group_name_Hall '-P 2yn'
_space_group_name_H-M_alt 'P 1 21/n 1'
_symmetry_space_group_name_Hall '-P 2yn'
_symmetry_space_group_name_H-M 'P 1 21/n 1'
_atom_sites_solution_hydrogens geom
_audit_update_record
;
2016-12-18 deposited with the CCDC.
2017-04-07 downloaded from the CCDC.
;
_cell_angle_alpha 90
_cell_angle_beta 90.578(2)
_cell_angle_gamma 90
_cell_formula_units_Z 4
_cell_length_a 17.6341(18)
_cell_length_b 5.3422(6)
_cell_length_c 21.002(2)
_cell_measurement_reflns_used 2966
_cell_measurement_temperature 103.(2)
_cell_measurement_theta_max 24.4130
_cell_measurement_theta_min 2.3100
_cell_volume 1978.4(4)
_computing_cell_refinement 'SAINT V8.34A (Bruker AXS Inc., 2013)'
_computing_data_collection 'APEX3 (Bruker AXS Inc., 2015)'
_computing_data_reduction 'SAINT V8.34A (Bruker AXS Inc., 2013)'
_computing_molecular_graphics 'XP (Bruker AXS Inc., 2015)'
_computing_publication_material 'APEX3 (Bruker AXS Inc., 2015)'
_computing_structure_refinement 'SHELXL-2014/7 (Sheldrick, 2014)'
_computing_structure_solution 'XT, VERSION 2014/4'
_diffrn_ambient_temperature 103.(2)
_diffrn_detector_area_resol_mean 8.3333
_diffrn_measured_fraction_theta_full 0.998
_diffrn_measured_fraction_theta_max 0.998
_diffrn_measurement_device_type 'CCD area detector'
_diffrn_measurement_method 'phi and omega scans'
_diffrn_radiation_monochromator graphite
_diffrn_radiation_type MoK\a
_diffrn_radiation_wavelength 0.71073
_diffrn_reflns_av_R_equivalents 0.1142
_diffrn_reflns_av_unetI/netI 0.0764
_diffrn_reflns_limit_h_max 24
_diffrn_reflns_limit_h_min -24
_diffrn_reflns_limit_k_max 7
_diffrn_reflns_limit_k_min -7
_diffrn_reflns_limit_l_max 29
_diffrn_reflns_limit_l_min -27
_diffrn_reflns_number 36444
_diffrn_reflns_theta_full 29.58
_diffrn_reflns_theta_max 29.58
_diffrn_reflns_theta_min 3.00
_diffrn_source 'fine-focus sealed tube'
_diffrn_source_type 'Bruker KappaCCD'
_exptl_absorpt_coefficient_mu 1.522
_exptl_absorpt_correction_T_max 0.94
_exptl_absorpt_correction_T_min 0.74
_exptl_absorpt_correction_type multi-scan
_exptl_absorpt_process_details
;
SADABS-2014/5 - Bruker AXS area detector scaling and absorption correction
;
_exptl_crystal_colour colourless
_exptl_crystal_density_diffrn 1.618
_exptl_crystal_density_method 'not measured'
_exptl_crystal_description plate
_exptl_crystal_F_000 960
_exptl_crystal_size_max 0.420
_exptl_crystal_size_mid 0.200
_exptl_crystal_size_min 0.040
_refine_diff_density_max 0.736
_refine_diff_density_min -1.371
_refine_ls_extinction_method none
_refine_ls_goodness_of_fit_ref 1.031
_refine_ls_hydrogen_treatment constr
_refine_ls_matrix_type full
_refine_ls_number_parameters 291
_refine_ls_number_reflns 5549
_refine_ls_number_restraints 144
_refine_ls_restrained_S_all 1.019
_refine_ls_R_factor_all 0.0795
_refine_ls_R_factor_gt 0.0431
_refine_ls_shift/su_max 0.001
_refine_ls_shift/su_mean 0.000
_refine_ls_structure_factor_coef Fsqd
_refine_ls_weighting_details 'w=1/[\s^2^(Fo^2^)+(0.0292P)^2^+0.6408P] where P=(Fo^2^+2Fc^2^)/3'
_refine_ls_weighting_scheme calc
_refine_ls_wR_factor_gt 0.0820
_refine_ls_wR_factor_ref 0.0943
_reflns_number_gt 3744
_reflns_number_total 5549
_reflns_threshold_expression 'I > 2\s(I)'
_cod_data_source_file c7sc01162h2.cif
_cod_data_source_block I
_cod_depositor_comments
;
The following automatic conversions were performed:

'_exptl_absorpt_correction_type' value 'Multi-Scan' changed to
'multi-scan' according to
/home/data/users/saulius/crontab/automatic-downloads/rss-feeds/RSC/lib/dictionaries/cif_core.dic
dictionary named 'cif_core.dic' version 2.4.2 from 2011-04-26.

Automatic conversion script
Id: cif_fix_values 4973 2017-02-22 13:04:09Z antanas 
;
_cod_database_code 1545725

loop_
_space_group_symop_operation_xyz
'x, y, z'
'-x+1/2, y+1/2, -z+1/2'
'-x, -y, -z'
'x-1/2, -y-1/2, z-1/2'

loop_
_atom_site_type_symbol
_atom_site_label
_atom_site_fract_x
_atom_site_fract_y
_atom_site_fract_z
_atom_site_U_iso_or_equiv
_atom_site_adp_type
_atom_site_calc_flag
_atom_site_refinement_flags_adp
_atom_site_refinement_flags_occupancy
_atom_site_refinement_flags_posn
_atom_site_occupancy
_atom_site_disorder_assembly
_atom_site_disorder_group
C C1 0.4606(2) 0.0279(9) 0.80559(18) 0.0294(10) Uani d . . . 1.0 . .
H H1A 0.4322 -0.1217 0.8197 0.035 Uiso calc U . R 1.0 . .
H H1B 0.5097 0.033 0.8288 0.035 Uiso calc U . R 1.0 . .
C C2 0.4169(2) 0.1669(7) 0.71281(18) 0.0196(8) Uani d . . . 1.0 . .
C C3 0.3845(2) 0.3074(8) 0.76007(17) 0.0204(8) Uani d . . . 1.0 . .
C C4 0.3297(2) 0.4847(7) 0.74662(18) 0.0224(8) Uani d . . . 1.0 . .
H H4 0.3074 0.5816 0.7794 0.027 Uiso calc U . R 1.0 . .
C C5 0.3082(2) 0.5166(7) 0.68271(18) 0.0202(8) Uani d . . . 1.0 . .
H H5 0.2708 0.6382 0.6721 0.024 Uiso calc U . R 1.0 . .
C C6 0.3402(2) 0.3747(7) 0.63442(17) 0.0170(8) Uani d . . . 1.0 . .
C C7 0.3967(2) 0.1940(7) 0.64965(17) 0.0171(8) Uani d . . . 1.0 . .
C C8 0.3231(2) 0.3978(7) 0.56618(18) 0.0171(8) Uani d . . . 1.0 . .
C C9 0.2620(2) 0.5797(7) 0.54486(18) 0.0197(8) Uani d . . . 1.0 . .
H H9A 0.2659 0.6063 0.4984 0.024 Uiso calc U . R 1.0 . .
H H9B 0.2705 0.7429 0.5661 0.024 Uiso calc U . R 1.0 . .
C C10 0.1819(2) 0.4853(7) 0.56036(18) 0.0215(8) Uani d . . . 1.0 . .
H H10A 0.1794 0.447 0.6064 0.026 Uiso calc U . R 1.0 . .
H H10B 0.145 0.6207 0.5513 0.026 Uiso calc U . R 1.0 . .
C C11 0.1589(2) 0.2553(8) 0.52318(19) 0.0236(9) Uani d . . . 1.0 . .
H H11A 0.1951 0.1185 0.5329 0.028 Uiso calc U . R 1.0 . .
H H11B 0.1621 0.2922 0.4771 0.028 Uiso calc U . R 1.0 . .
C C12 0.0792(2) 0.1675(9) 0.5383(2) 0.0354(11) Uani d . . . 1.0 . .
H H12A 0.0767 0.1184 0.5832 0.053 Uiso calc U . R 1.0 . .
H H12B 0.0662 0.0237 0.5113 0.053 Uiso calc U . R 1.0 . .
H H12C 0.0432 0.3038 0.53 0.053 Uiso calc U . R 1.0 . .
C C13 0.36302(19) 0.2582(7) 0.52509(18) 0.0166(8) Uani d . . . 1.0 . .
C C14 0.3610(2) 0.2633(7) 0.45450(17) 0.0150(7) Uani d U . . 1.0 . .
C C17 0.3637(2) 0.2676(7) 0.31920(17) 0.0154(7) Uani d U . . 1.0 . .
C C15 0.4117(8) 0.417(3) 0.4221(7) 0.019(2) Uani d U P . 0.47(2) A 1
H H15 0.4452 0.5232 0.4454 0.022 Uiso calc U P R 0.47(2) A 1
C C16 0.4136(8) 0.416(3) 0.3556(7) 0.020(2) Uani d U P . 0.47(2) A 1
H H16 0.4497 0.5174 0.3345 0.024 Uiso calc U P R 0.47(2) A 1
C C18 0.3118(8) 0.117(2) 0.3536(6) 0.018(2) Uani d U P . 0.47(2) A 1
H H18 0.2764 0.0167 0.3307 0.022 Uiso calc U P R 0.47(2) A 1
C C19 0.3114(8) 0.113(2) 0.4195(6) 0.016(2) Uani d U P . 0.47(2) A 1
H H19 0.2769 0.006 0.4411 0.019 Uiso calc U P R 0.47(2) A 1
C C15A 0.3852(7) 0.471(2) 0.4207(5) 0.019(2) Uani d U P . 0.53(2) A 2
H H15A 0.4007 0.6163 0.4433 0.022 Uiso calc U P R 0.53(2) A 2
C C16A 0.3874(7) 0.471(2) 0.3541(6) 0.021(2) Uani d U P . 0.53(2) A 2
H H16A 0.4056 0.6155 0.3325 0.025 Uiso calc U P R 0.53(2) A 2
C C18A 0.3402(8) 0.0587(19) 0.3526(5) 0.018(2) Uani d U P . 0.53(2) A 2
H H18A 0.3243 -0.0861 0.3298 0.022 Uiso calc U P R 0.53(2) A 2
C C19A 0.3392(7) 0.056(2) 0.4184(5) 0.0170(19) Uani d U P . 0.53(2) A 2
H H19A 0.3232 -0.0915 0.4396 0.02 Uiso calc U P R 0.53(2) A 2
C C20 0.3636(2) 0.2690(7) 0.24822(17) 0.0163(8) Uani d . . . 1.0 . .
C C21 0.3237(2) 0.0921(8) 0.2136(2) 0.0290(10) Uani d . . . 1.0 . .
H H21 0.296 -0.0336 0.2354 0.035 Uiso calc U . R 1.0 . .
C C22 0.3232(2) 0.0944(9) 0.14747(19) 0.0299(10) Uani d . . . 1.0 . .
H H22 0.295 -0.0286 0.1247 0.036 Uiso calc U . R 1.0 . .
C C23 0.3631(2) 0.2731(8) 0.11456(19) 0.0247(9) Uani d . . . 1.0 . .
H H23 0.3628 0.274 0.0693 0.03 Uiso calc U . R 1.0 . .
C C24 0.4030(3) 0.4480(8) 0.1478(2) 0.0373(12) Uani d . . . 1.0 . .
H H24 0.4308 0.5719 0.1255 0.045 Uiso calc U . R 1.0 . .
C C25 0.4034(3) 0.4477(8) 0.2146(2) 0.0341(11) Uani d . . . 1.0 . .
H H25 0.4315 0.5719 0.2371 0.041 Uiso calc U . R 1.0 . .
O O1 0.47308(15) 0.0169(5) 0.73804(12) 0.0257(6) Uani d . . . 1.0 . .
O O2 0.41778(16) 0.2505(5) 0.81815(12) 0.0254(6) Uani d . . . 1.0 . .
Te Te1 0.44022(2) 0.01465(5) 0.57095(2) 0.01768(8) Uani d . . . 1.0 . .

loop_
_atom_site_aniso_label
_atom_site_aniso_U_11
_atom_site_aniso_U_22
_atom_site_aniso_U_33
_atom_site_aniso_U_12
_atom_site_aniso_U_13
_atom_site_aniso_U_23
C1 0.030(2) 0.043(3) 0.015(2) -0.002(2) -0.0003(16) 0.009(2)
C2 0.0184(19) 0.023(2) 0.018(2) 0.0004(15) 0.0017(15) 0.0009(17)
C3 0.022(2) 0.029(2) 0.0104(19) -0.0065(16) 0.0043(15) 0.0012(16)
C4 0.0256(19) 0.023(2) 0.019(2) -0.0051(18) 0.0052(15) -0.0056(18)
C5 0.0197(17) 0.0166(18) 0.024(2) -0.0005(16) 0.0031(15) 0.0014(18)
C6 0.0205(19) 0.0166(18) 0.014(2) -0.0070(15) 0.0030(15) 0.0012(15)
C7 0.0190(18) 0.022(2) 0.0101(19) -0.0043(15) 0.0036(14) -0.0015(15)
C8 0.0144(17) 0.0197(19) 0.017(2) 0.0010(14) 0.0003(15) -0.0005(16)
C9 0.025(2) 0.0184(19) 0.016(2) 0.0020(15) 0.0013(16) 0.0039(15)
C10 0.0194(17) 0.024(2) 0.021(2) 0.0031(17) 0.0005(14) 0.0012(19)
C11 0.022(2) 0.024(2) 0.025(2) 0.0012(17) -0.0012(17) -0.0041(18)
C12 0.027(2) 0.037(3) 0.043(3) -0.001(2) -0.001(2) -0.009(2)
C13 0.0117(17) 0.0157(18) 0.022(2) -0.0010(14) 0.0003(14) 0.0011(16)
C14 0.0150(17) 0.0160(18) 0.0138(18) 0.0032(14) -0.0006(14) 0.0001(14)
C17 0.0181(18) 0.0145(17) 0.0136(18) 0.0018(14) 0.0023(14) 0.0003(14)
C15 0.012(5) 0.025(5) 0.020(4) -0.003(4) 0.004(5) -0.007(4)
C16 0.018(5) 0.021(6) 0.022(4) -0.005(4) 0.004(5) 0.003(4)
C18 0.023(5) 0.018(5) 0.015(4) -0.001(4) -0.006(4) -0.003(4)
C19 0.015(5) 0.017(5) 0.015(4) 0.001(4) 0.004(4) 0.003(4)
C15A 0.018(5) 0.024(5) 0.014(3) -0.009(4) 0.000(4) -0.007(4)
C16A 0.020(5) 0.023(5) 0.020(3) -0.006(4) 0.007(4) 0.004(4)
C18A 0.033(5) 0.004(4) 0.018(3) -0.002(3) -0.001(4) 0.003(3)
C19A 0.021(5) 0.015(4) 0.016(3) 0.001(3) 0.003(4) 0.001(3)
C20 0.0199(18) 0.0151(18) 0.0139(19) 0.0038(15) 0.0010(15) 0.0016(15)
C21 0.034(2) 0.035(2) 0.019(2) -0.0168(19) 0.0060(18) -0.0017(19)
C22 0.033(2) 0.040(3) 0.016(2) -0.015(2) 0.0019(18) -0.0056(19)
C23 0.029(2) 0.033(2) 0.012(2) 0.0055(18) 0.0011(16) 0.0001(18)
C24 0.069(3) 0.025(2) 0.018(2) -0.018(2) 0.005(2) 0.0057(18)
C25 0.058(3) 0.028(2) 0.017(2) -0.018(2) -0.001(2) -0.0010(18)
O1 0.0247(13) 0.0365(17) 0.0158(14) 0.0057(13) -0.0010(11) 0.0032(14)
O2 0.0296(16) 0.0356(17) 0.0109(14) -0.0017(13) -0.0005(11) 0.0014(13)
Te1 0.01680(11) 0.02152(13) 0.01475(13) 0.00263(12) 0.00195(8) -0.00094(12)

loop_
_atom_type_symbol
_atom_type_description
_atom_type_scat_dispersion_real
_atom_type_scat_dispersion_imag
_atom_type_scat_source
C C 0.0033 0.0016 'International Tables Vol C Tables 4.2.6.8 and 6.1.1.4'
H H 0.0000 0.0000 'International Tables Vol C Tables 4.2.6.8 and 6.1.1.4'
O O 0.0106 0.0060 'International Tables Vol C Tables 4.2.6.8 and 6.1.1.4'
Te Te -0.5308 1.6751 'International Tables Vol C Tables 4.2.6.8 and 6.1.1.4'

loop_
_geom_angle_atom_site_label_1
_geom_angle_atom_site_label_2
_geom_angle_atom_site_label_3
_geom_angle
O2 C1 O1 107.5(3)
C3 C2 O1 110.1(3)
C3 C2 C7 122.2(4)
O1 C2 C7 127.6(3)
C2 C3 C4 121.5(4)
C2 C3 O2 110.0(3)
C4 C3 O2 128.4(4)
C3 C4 C5 117.5(4)
C6 C5 C4 121.6(4)
C5 C6 C7 119.7(3)
C5 C6 C8 125.9(4)
C7 C6 C8 114.4(3)
C2 C7 C6 117.5(3)
C2 C7 Te1 128.9(3)
C6 C7 Te1 113.6(3)
C13 C8 C6 118.5(3)
C13 C8 C9 122.8(3)
C6 C8 C9 118.7(3)
C8 C9 C10 112.3(3)
C11 C10 C9 113.5(3)
C10 C11 C12 112.8(3)
C8 C13 C14 128.6(3)
C8 C13 Te1 112.9(3)
C14 C13 Te1 118.5(2)
C15A C14 C19A 116.2(7)
C19 C14 C15 119.1(8)
C15A C14 C13 121.5(5)
C19 C14 C13 121.7(6)
C19A C14 C13 122.2(5)
C15 C14 C13 119.2(7)
C16A C17 C18A 117.4(7)
C16 C17 C18 116.4(8)
C16A C17 C20 121.7(6)
C18A C17 C20 120.9(5)
C16 C17 C20 122.4(6)
C18 C17 C20 121.1(6)
C14 C15 C16 120.4(10)
C15 C16 C17 121.7(10)
C19 C18 C17 121.9(9)
C18 C19 C14 120.4(9)
C14 C15A C16A 121.7(9)
C17 C16A C15A 121.3(9)
C19A C18A C17 121.4(8)
C18A C19A C14 122.0(8)
C21 C20 C25 117.5(4)
C21 C20 C17 121.3(3)
C25 C20 C17 121.2(3)
C20 C21 C22 121.2(4)
C23 C22 C21 120.7(4)
C24 C23 C22 119.0(4)
C23 C24 C25 120.7(4)
C20 C25 C24 120.9(4)
C2 O1 C1 103.8(3)
C3 O2 C1 103.9(3)
C7 Te1 C13 80.56(15)

loop_
_geom_bond_atom_site_label_1
_geom_bond_atom_site_label_2
_geom_bond_distance
C1 O2 1.435(5)
C1 O1 1.439(5)
C2 C3 1.373(5)
C2 O1 1.376(4)
C2 C7 1.377(5)
C3 C4 1.380(5)
C3 O2 1.382(4)
C4 C5 1.401(5)
C5 C6 1.390(5)
C6 C7 1.421(5)
C6 C8 1.467(5)
C7 Te1 2.065(4)
C8 C13 1.345(5)
C8 C9 1.516(5)
C9 C10 1.539(5)
C10 C11 1.509(5)
C11 C12 1.519(5)
C13 C14 1.483(5)
C13 Te1 2.109(4)
C14 C15A 1.386(12)
C14 C19 1.393(12)
C14 C19A 1.394(10)
C14 C15 1.396(13)
C17 C16A 1.375(12)
C17 C18A 1.384(10)
C17 C16 1.405(14)
C17 C18 1.420(12)
C17 C20 1.491(5)
C15 C16 1.397(19)
C18 C19 1.385(16)
C15A C16A 1.401(16)
C18A C19A 1.382(14)
C20 C21 1.381(5)
C20 C25 1.383(5)
C21 C22 1.388(6)
C22 C23 1.376(6)
C23 C24 1.358(6)
C24 C25 1.404(6)
